data_2018675
loop_
_publ_author_name
'Irrera, Simona'
'Ortaggi, Giancarlo'
'Portalone, Gustavo'

_publ_section_title
;
 Supramolecular association in proton-transfer adducts containing
 benzamidinium cations. II. Concomitant polymorphs of the molecular salt
 of 2,6-dimethoxybenzoic acid with benzamidine
;
_journal_coeditor_code UK3051
_journal_issue 11
_journal_name_full 'Acta Crystallographica Section C'
_journal_page_first o447
_journal_page_last o451
_journal_paper_doi 10.1107/S010827011204067X
_journal_volume 68
_journal_year 2012
_chemical_formula_iupac 'C7 H9 N2 +, C9 H9 O4 -'
_chemical_formula_moiety 'C7 H9 N2 +, C9 H9 O4 -'
_chemical_formula_sum 'C16 H18 N2 O4'
_chemical_formula_weight 302.32
_chemical_name_systematic
;
Benzamidinidium 2,6-dimethoxybenzoate
;
_space_group_IT_number 19
_symmetry_cell_setting orthorhombic
_symmetry_space_group_name_Hall 'P 2ac 2ab'
_symmetry_space_group_name_H-M 'P 21 21 21'
_atom_sites_solution_hydrogens geom
_atom_sites_solution_primary direct
_atom_sites_solution_secondary difmap
_audit_creation_method SHELXL97
_cell_angle_alpha 90.00
_cell_angle_beta 90.000
_cell_angle_gamma 90.00
_cell_formula_units_Z 4
_cell_length_a 9.89210(10)
_cell_length_b 10.44710(10)
_cell_length_c 15.1403(2)
_cell_measurement_reflns_used 116123
_cell_measurement_temperature 298(2)
_cell_measurement_theta_max 32.5680
_cell_measurement_theta_min 2.8168
_cell_volume 1564.66(3)
_computing_cell_refinement 'CrysAlis RED (Oxford Diffraction, 2006)'
_computing_data_collection 'CrysAlis CCD (Oxford Diffraction, 2006)'
_computing_data_reduction 'CrysAlis RED (Oxford Diffraction, 2006)'
_computing_molecular_graphics 'ORTEP-3 (Farrugia, 1997)'
_computing_publication_material 'WinGX (Farrugia, 1999)'
_computing_structure_refinement 'SHELXL97 (Sheldrick, 2008)'
_computing_structure_solution 'SIR97 (Altomare <i>et al.</i>, 1999)'
_diffrn_ambient_temperature 298(2)
_diffrn_detector_area_resol_mean 16.0696
_diffrn_measured_fraction_theta_full 0.991
_diffrn_measured_fraction_theta_max 0.991
_diffrn_measurement_device_type 'Oxford Xcalibur S CCD area-detector'
_diffrn_measurement_method '\w and \f'
_diffrn_radiation_monochromator graphite
_diffrn_radiation_source 'Enhance (Mo) X-ray source'
_diffrn_radiation_type MoK\a
_diffrn_radiation_wavelength 0.71069
_diffrn_reflns_av_R_equivalents 0.0399
_diffrn_reflns_av_sigmaI/netI 0.0110
_diffrn_reflns_limit_h_max 14
_diffrn_reflns_limit_h_min -15
_diffrn_reflns_limit_k_max 15
_diffrn_reflns_limit_k_min -15
_diffrn_reflns_limit_l_max 22
_diffrn_reflns_limit_l_min -22
_diffrn_reflns_number 327892
_diffrn_reflns_theta_full 32.62
_diffrn_reflns_theta_max 32.62
_diffrn_reflns_theta_min 2.84
_exptl_absorpt_coefficient_mu 0.093
_exptl_absorpt_correction_T_max 0.98572
_exptl_absorpt_correction_T_min 0.93456
_exptl_absorpt_correction_type multi-scan
_exptl_absorpt_process_details '(CrysAlis RED; Oxford Diffraction, 2008)'
_exptl_crystal_colour colourless
_exptl_crystal_density_diffrn 1.283
_exptl_crystal_density_method 'not measured'
_exptl_crystal_description 'small prism'
_exptl_crystal_F_000 640
_exptl_crystal_size_max 0.20
_exptl_crystal_size_mid 0.15
_exptl_crystal_size_min 0.12
_refine_diff_density_max 0.296
_refine_diff_density_min -0.177
_refine_ls_extinction_method none
_refine_ls_goodness_of_fit_ref 1.188
_refine_ls_hydrogen_treatment mixed
_refine_ls_matrix_type full
_refine_ls_number_parameters 219
_refine_ls_number_reflns 3175
_refine_ls_number_restraints 0
_refine_ls_restrained_S_all 1.188
_refine_ls_R_factor_all 0.0665
_refine_ls_R_factor_gt 0.0579
_refine_ls_shift/su_max 0.000
_refine_ls_shift/su_mean 0.000
_refine_ls_structure_factor_coef Fsqd
_refine_ls_weighting_details 'calc w = 1/[\s^2^(Fo^2^)+(0.0886P)^2^+0.1272P] where P=(Fo^2^+2Fc^2^)/3'
_refine_ls_weighting_scheme calc
_refine_ls_wR_factor_gt 0.1521
_refine_ls_wR_factor_ref 0.1560
_reflns_number_gt 2872
_reflns_number_total 3175
_reflns_threshold_expression I>2\s(I)
_cod_data_source_file uk3051.cif
_cod_data_source_block II
_cod_original_cell_volume 1564.65(3)
_cod_database_code 2018675
_cod_database_fobs_code 2018675

loop_
_symmetry_equiv_pos_as_xyz
'x, y, z'
'-x+1/2, -y, z+1/2'
'x+1/2, -y+1/2, -z'
'-x, y+1/2, -z+1/2'

loop_
_atom_site_type_symbol
_atom_site_label
_atom_site_fract_x
_atom_site_fract_y
_atom_site_fract_z
_atom_site_U_iso_or_equiv
_atom_site_adp_type
_atom_site_calc_flag
_atom_site_refinement_flags
_atom_site_occupancy
_atom_site_symmetry_multiplicity
N N1 0.24030(16) 0.15399(19) -0.03437(12) 0.0400(4) Uani d . 1 1
H H1A 0.248(2) 0.225(2) 0.0091(16) 0.034(6) Uiso d . 1 1
H H1B 0.165(3) 0.130(3) -0.0539(19) 0.043(7) Uiso d . 1 1
N N2 0.46956(16) 0.1472(2) -0.03504(13) 0.0420(4) Uani d . 1 1
H H2A 0.468(3) 0.209(3) 0.002(2) 0.051(8) Uiso d . 1 1
H H2B 0.557(3) 0.112(3) -0.048(2) 0.051(8) Uiso d . 1 1
C C1 0.34893(17) 0.00992(15) -0.13753(11) 0.0301(3) Uani d . 1 1
C C2 0.2336(2) -0.0641(2) -0.14905(17) 0.0479(5) Uani d . 1 1
H H2 0.1576 -0.0543 -0.1091 0.058 Uiso calc R 1 1
C C3 0.2269(3) -0.1521(3) -0.21747(19) 0.0569(6) Uani d . 1 1
H H3 0.1463 -0.2038 -0.2253 0.068 Uiso calc R 1 1
C C4 0.3339(3) -0.1663(3) -0.27409(18) 0.0577(6) Uani d . 1 1
H H4 0.3286 -0.2270 -0.3224 0.069 Uiso calc R 1 1
C C5 0.4486(3) -0.0945(3) -0.26236(19) 0.0663(8) Uani d . 1 1
H H5 0.5244 -0.1057 -0.3023 0.080 Uiso calc R 1 1
C C6 0.4578(2) -0.0058(2) -0.19409(16) 0.0501(6) Uani d . 1 1
H H6 0.5394 0.0444 -0.1862 0.060 Uiso calc R 1 1
C C7 0.35372(17) 0.10679(16) -0.06615(12) 0.0299(3) Uani d . 1 1
O O1 0.24645(12) 0.37862(14) 0.06668(10) 0.0377(3) Uani d . 1 1
O O2 0.46808(13) 0.35660(15) 0.08260(12) 0.0438(4) Uani d . 1 1
O O3 0.4554(2) 0.6099(2) -0.02050(12) 0.0595(5) Uani d . 1 1
O O4 0.2968(2) 0.4922(2) 0.25686(10) 0.0552(5) Uani d . 1 1
C C8 0.36935(16) 0.55819(17) 0.11803(12) 0.0318(3) Uani d . 1 1
C C9 0.4143(2) 0.6527(2) 0.06053(15) 0.0420(4) Uani d . 1 1
C C10 0.4192(3) 0.7809(2) 0.0872(2) 0.0575(6) Uani d . 1 1
H H10 0.4480 0.8471 0.0464 0.069 Uiso calc R 1 1
C C11 0.3826(3) 0.8113(2) 0.1723(3) 0.0680(8) Uani d . 1 1
H H11 0.3857 0.9000 0.1910 0.082 Uiso calc R 1 1
C C12 0.3416(3) 0.7191(3) 0.23192(19) 0.0595(7) Uani d . 1 1
H H12 0.3179 0.7424 0.2920 0.071 Uiso calc R 1 1
C C13 0.3349(2) 0.5912(2) 0.20401(15) 0.0410(4) Uani d . 1 1
C C14 0.36127(16) 0.42050(16) 0.08702(10) 0.0286(3) Uani d . 1 1
C C15 0.5270(4) 0.6947(4) -0.0758(3) 0.0815(10) Uani d . 1 1
H H15A 0.466(2) 0.767(3) -0.094(2) 0.122 Uiso calc R 1 1
H H15B 0.559(3) 0.6477(16) -0.1298(18) 0.122 Uiso calc R 1 1
H H15C 0.607(3) 0.730(3) -0.0430(12) 0.122 Uiso calc R 1 1
C C16 0.2997(3) 0.5119(4) 0.35037(17) 0.0696(8) Uani d . 1 1
H H16A 0.227(2) 0.572(3) 0.3672(5) 0.104 Uiso calc R 1 1
H H16B 0.388(3) 0.548(2) 0.3676(5) 0.104 Uiso calc R 1 1
H H16C 0.285(3) 0.430(2) 0.3808(8) 0.104 Uiso calc R 1 1

loop_
_atom_site_aniso_label
_atom_site_aniso_U_11
_atom_site_aniso_U_22
_atom_site_aniso_U_33
_atom_site_aniso_U_12
_atom_site_aniso_U_13
_atom_site_aniso_U_23
N1 0.0227(6) 0.0471(9) 0.0502(9) 0.0013(6) -0.0006(6) -0.0191(8)
N2 0.0240(7) 0.0473(9) 0.0546(10) 0.0006(6) -0.0022(6) -0.0209(9)
C1 0.0274(7) 0.0274(6) 0.0354(7) -0.0009(6) 0.0000(6) -0.0047(6)
C2 0.0304(8) 0.0466(11) 0.0668(13) -0.0078(8) 0.0030(9) -0.0205(11)
C3 0.0455(11) 0.0490(12) 0.0762(16) -0.0064(10) -0.0115(11) -0.0253(13)
C4 0.0728(16) 0.0485(12) 0.0518(12) -0.0024(12) -0.0034(12) -0.0192(10)
C5 0.0710(16) 0.0700(17) 0.0579(14) -0.0136(15) 0.0275(13) -0.0268(13)
C6 0.0439(10) 0.0511(12) 0.0552(12) -0.0135(10) 0.0188(10) -0.0166(10)
C7 0.0247(6) 0.0285(7) 0.0366(7) -0.0007(6) 0.0010(6) -0.0042(6)
O1 0.0240(5) 0.0409(7) 0.0481(7) -0.0046(5) -0.0001(5) -0.0131(6)
O2 0.0260(6) 0.0437(7) 0.0617(9) 0.0014(5) -0.0011(6) -0.0191(7)
O3 0.0740(12) 0.0593(10) 0.0451(8) -0.0179(10) 0.0083(8) 0.0012(7)
O4 0.0642(11) 0.0634(10) 0.0380(7) -0.0107(9) 0.0119(7) -0.0117(7)
C8 0.0225(6) 0.0339(7) 0.0392(8) -0.0014(6) -0.0016(6) -0.0094(7)
C9 0.0365(9) 0.0407(9) 0.0486(10) -0.0029(8) -0.0056(8) -0.0022(8)
C10 0.0570(14) 0.0361(10) 0.0795(17) -0.0045(10) -0.0055(13) -0.0004(11)
C11 0.0660(17) 0.0393(11) 0.099(2) 0.0001(12) 0.0005(16) -0.0243(13)
C12 0.0561(14) 0.0564(13) 0.0662(14) 0.0015(11) 0.0068(12) -0.0340(12)
C13 0.0323(8) 0.0453(10) 0.0454(9) -0.0015(7) 0.0034(7) -0.0175(8)
C14 0.0242(6) 0.0333(7) 0.0283(6) -0.0026(6) 0.0034(6) -0.0067(6)
C15 0.096(2) 0.077(2) 0.0720(19) -0.017(2) 0.0219(19) 0.0166(17)
C16 0.0728(18) 0.097(2) 0.0388(11) 0.0119(18) 0.0022(11) -0.0101(13)

loop_
_atom_type_symbol
_atom_type_description
_atom_type_scat_dispersion_real
_atom_type_scat_dispersion_imag
_atom_type_scat_source
C C 0.0033 0.0016 'International Tables Vol C Tables 4.2.6.8 and 6.1.1.4'
N N 0.0061 0.0033 'International Tables Vol C Tables 4.2.6.8 and 6.1.1.4'
O O 0.0106 0.0060 'International Tables Vol C Tables 4.2.6.8 and 6.1.1.4'
H H 0.0000 0.0000 'International Tables Vol C Tables 4.2.6.8 and 6.1.1.4'

loop_
_geom_angle_atom_site_label_1
_geom_angle_atom_site_label_2
_geom_angle_atom_site_label_3
_geom_angle
C7 N1 H1A 117.3(14)
C7 N1 H1B 121(2)
H1A N1 H1B 121(2)
C7 N2 H2A 117(2)
C7 N2 H2B 126.0(19)
H2A N2 H2B 116(3)
C6 C1 C2 119.64(17)
C6 C1 C7 120.47(16)
C2 C1 C7 119.88(16)
C3 C2 C1 120.1(2)
C3 C2 H2 119.9
C1 C2 H2 119.9
C4 C3 C2 120.1(2)
C4 C3 H3 119.9
C2 C3 H3 119.9
C3 C4 C5 119.9(2)
C3 C4 H4 120.0
C5 C4 H4 120.0
C4 C5 C6 121.0(2)
C4 C5 H5 119.5
C6 C5 H5 119.5
C1 C6 C5 119.2(2)
C1 C6 H6 120.4
C5 C6 H6 120.4
N2 C7 N1 119.58(15)
N2 C7 C1 120.72(15)
N1 C7 C1 119.69(15)
C9 O3 C15 118.4(2)
C13 O4 C16 117.9(2)
C13 C8 C9 119.29(18)
C13 C8 C14 120.88(17)
C9 C8 C14 119.81(16)
O3 C9 C8 115.16(19)
O3 C9 C10 124.1(2)
C8 C9 C10 120.7(2)
C11 C10 C9 118.8(3)
C11 C10 H10 120.6
C9 C10 H10 120.6
C10 C11 C12 121.9(2)
C10 C11 H11 119.0
C12 C11 H11 119.0
C11 C12 C13 118.8(2)
C11 C12 H12 120.6
C13 C12 H12 120.6
O4 C13 C8 115.48(18)
O4 C13 C12 124.0(2)
C8 C13 C12 120.5(2)
O2 C14 O1 124.38(15)
O2 C14 C8 118.58(15)
O1 C14 C8 117.03(15)
O3 C15 H15A 109.5
O3 C15 H15B 109.5
H15A C15 H15B 109.5
O3 C15 H15C 109.5
H15A C15 H15C 109.5
H15B C15 H15C 109.5
O4 C16 H16A 109.5
O4 C16 H16B 109.5
H16A C16 H16B 109.5
O4 C16 H16C 109.5
H16A C16 H16C 109.5
H16B C16 H16C 109.5

loop_
_geom_bond_atom_site_label_1
_geom_bond_atom_site_label_2
_geom_bond_distance
N1 C7 1.317(2)
N1 H1A 1.00(3)
N1 H1B 0.84(3)
N2 C7 1.309(2)
N2 H2A 0.86(3)
N2 H2B 0.96(3)
C1 C6 1.386(3)
C1 C2 1.389(3)
C1 C7 1.481(2)
C2 C3 1.387(3)
C2 H2 0.9700
C3 C4 1.370(4)
C3 H3 0.9700
C4 C5 1.371(4)
C4 H4 0.9700
C5 C6 1.391(3)
C5 H5 0.9700
C6 H6 0.9700
O1 C14 1.255(2)
O2 C14 1.252(2)
O3 C9 1.368(3)
O3 C15 1.410(4)
O4 C13 1.361(3)
O4 C16 1.431(3)
C8 C13 1.389(3)
C8 C9 1.389(3)
C8 C14 1.515(2)
C9 C10 1.400(3)
C10 C11 1.376(5)
C10 H10 0.9700
C11 C12 1.380(5)
C11 H11 0.9700
C12 C13 1.403(3)
C12 H12 0.9700
C15 H15A 1.0051
C15 H15B 1.0051
C15 H15C 1.0051
C16 H16A 0.9863
C16 H16B 0.9863
C16 H16C 0.9863

loop_
_geom_hbond_atom_site_label_D
_geom_hbond_atom_site_label_H
_geom_hbond_atom_site_label_A
_geom_hbond_site_symmetry_A
_geom_hbond_distance_DH
_geom_hbond_distance_HA
_geom_hbond_distance_DA
_geom_hbond_angle_DHA
N1 H1A O1 . 1.00(3) 1.82(3) 2.802(2) 166(2)
N1 H1B O2 3_455 0.84(3) 2.00(3) 2.792(2) 157(3)
N2 H2B O1 3 0.96(3) 1.90(3) 2.794(2) 154(3)
N2 H2A O2 . 0.86(3) 1.97(3) 2.821(2) 177(3)

loop_
_geom_torsion_atom_site_label_1
_geom_torsion_atom_site_label_2
_geom_torsion_atom_site_label_3
_geom_torsion_atom_site_label_4
_geom_torsion
C6 C1 C2 C3 -0.8(4)
C7 C1 C2 C3 178.0(2)
C1 C2 C3 C4 -0.1(4)
C2 C3 C4 C5 0.9(5)
C3 C4 C5 C6 -0.7(5)
C2 C1 C6 C5 0.9(4)
C7 C1 C6 C5 -177.8(2)
C4 C5 C6 C1 -0.2(5)
C6 C1 C7 N2 -23.6(3)
C2 C1 C7 N2 157.6(2)
C6 C1 C7 N1 155.5(2)
C2 C1 C7 N1 -23.3(3)
C15 O3 C9 C8 -167.5(3)
C15 O3 C9 C10 10.7(4)
C13 C8 C9 O3 175.32(18)
C14 C8 C9 O3 -3.4(3)
C13 C8 C9 C10 -2.9(3)
C14 C8 C9 C10 178.4(2)
O3 C9 C10 C11 -176.1(3)
C8 C9 C10 C11 1.9(4)
C9 C10 C11 C12 0.1(5)
C10 C11 C12 C13 -1.2(5)
C16 O4 C13 C8 161.5(2)
C16 O4 C13 C12 -17.9(4)
C9 C8 C13 O4 -177.59(18)
C14 C8 C13 O4 1.1(3)
C9 C8 C13 C12 1.8(3)
C14 C8 C13 C12 -179.5(2)
C11 C12 C13 O4 179.6(3)
C11 C12 C13 C8 0.2(4)
C13 C8 C14 O2 -101.0(2)
C9 C8 C14 O2 77.7(2)
C13 C8 C14 O1 79.5(2)
C9 C8 C14 O1 -101.8(2)

loop_
_cod_related_entry_id
_cod_related_entry_database
_cod_related_entry_code
1 ChemSpider 30654403
